data_4076996
loop_
_publ_author_name
'Vicente, Jos\'e'
'Abad, Jos\'e-Antonio'
'Mart\'inez-Viviente, Elo\'isa'
'Jones, Peter G.'

_publ_section_title
;
 Study of the Reactivity of 2-Acetyl-, 2-Cyano-, 2-Formyl-, and
 2-Vinylphenyl Palladium(II) Complexes. Mono- and Triinsertion of an
 Isocyanide into the Pd&#x2212;C Bond. A 2-Cyanophenyl Palladium Complex
 as a Ligand
;
_journal_issue 21
_journal_name_full Organometallics
_journal_page_first 4454
_journal_paper_doi 10.1021/om020380s
_journal_volume 21
_journal_year 2002
_chemical_formula_sum 'C44 H40 F3 N5 O3 Pd S'
_chemical_formula_weight 882.27
_chemical_name_systematic
;
 ?
;
_space_group_IT_number 43
_symmetry_cell_setting orthorhombic
_symmetry_space_group_name_Hall 'F 2 -2d'
_symmetry_space_group_name_H-M 'F d d 2'
_atom_sites_solution_hydrogens geom
_atom_sites_solution_primary direct
_atom_sites_solution_secondary difmap
_audit_creation_method SHELXL-97
_cell_angle_alpha 90.00
_cell_angle_beta 90.00
_cell_angle_gamma 90.00
_cell_formula_units_Z 16
_cell_length_a 30.842(2)
_cell_length_b 40.265(3)
_cell_length_c 13.2880(10)
_cell_measurement_reflns_used 7303
_cell_measurement_temperature 143(2)
_cell_measurement_theta_max 28
_cell_measurement_theta_min 2
_cell_volume 16502(2)
_computing_cell_refinement 'Bruker SAINT'
_computing_data_collection 'Bruker SMART'
_computing_data_reduction 'Bruker SAINT'
_computing_molecular_graphics 'Siemens XP'
_computing_publication_material SHELXL-97
_computing_structure_refinement 'SHELXL-97 (Sheldrick, 1997)'
_computing_structure_solution 'SHELXS-97 (Sheldrick, 1990)'
_diffrn_ambient_temperature 143(2)
_diffrn_detector_area_resol_mean 8.192
_diffrn_measured_fraction_theta_full 1.000
_diffrn_measured_fraction_theta_max 1.000
_diffrn_measurement_device_type 'Bruker SMART 1000 CCD'
_diffrn_measurement_method '\w- & \f-scan'
_diffrn_radiation_monochromator graphite
_diffrn_radiation_source 'fine-focus sealed tube'
_diffrn_radiation_type MoK\a
_diffrn_radiation_wavelength 0.71073
_diffrn_reflns_av_R_equivalents 0.0513
_diffrn_reflns_av_sigmaI/netI 0.0371
_diffrn_reflns_limit_h_max 43
_diffrn_reflns_limit_h_min -43
_diffrn_reflns_limit_k_max 56
_diffrn_reflns_limit_k_min -56
_diffrn_reflns_limit_l_max 18
_diffrn_reflns_limit_l_min -18
_diffrn_reflns_number 84492
_diffrn_reflns_theta_full 30.00
_diffrn_reflns_theta_max 30.03
_diffrn_reflns_theta_min 1.66
_exptl_absorpt_coefficient_mu 0.560
_exptl_absorpt_correction_T_max 0.962
_exptl_absorpt_correction_T_min 0.843
_exptl_absorpt_correction_type multi-scan
_exptl_absorpt_process_details SADABS
_exptl_crystal_colour red
_exptl_crystal_density_diffrn 1.421
_exptl_crystal_density_method 'not measured'
_exptl_crystal_description tablet
_exptl_crystal_F_000 7232
_exptl_crystal_size_max 0.27
_exptl_crystal_size_mid 0.26
_exptl_crystal_size_min 0.18
_refine_diff_density_max 0.544
_refine_diff_density_min -0.416
_refine_diff_density_rms 0.057
_refine_ls_abs_structure_details 'Flack H D (1983), Acta Cryst. A39, 876-881'
_refine_ls_abs_structure_Flack -0.027(11)
_refine_ls_extinction_method none
_refine_ls_goodness_of_fit_ref 0.988
_refine_ls_hydrogen_treatment 'rigid methyls, others riding'
_refine_ls_matrix_type full
_refine_ls_number_parameters 551
_refine_ls_number_reflns 12083
_refine_ls_number_restraints 474
_refine_ls_restrained_S_all 0.976
_refine_ls_R_factor_all 0.0351
_refine_ls_R_factor_gt 0.0276
_refine_ls_shift/su_max 0.027
_refine_ls_shift/su_mean 0.000
_refine_ls_structure_factor_coef Fsqd
_refine_ls_weighting_details 'calc w=1/[\s^2^(Fo^2^)+(0.0332P)^2^] where P=(Fo^2^+2Fc^2^)/3'
_refine_ls_weighting_scheme calc
_refine_ls_wR_factor_gt 0.0582
_refine_ls_wR_factor_ref 0.0605
_reflns_number_gt 10782
_reflns_number_total 12083
_reflns_threshold_expression >2sigma(I)
_cod_data_source_file om020380s.cif
_cod_data_source_block caras
_cod_depositor_comments
;
The following automatic conversions were performed:

'_geom_bond_publ_flag' value 'Y' changed to 'y' according to
/home/saulius/struct/CIF-dictionaries/cif_core.dic dictionary named
'cif_core.dic' version 2.4.1 from 2010-06-29 (62
times).

'_geom_angle_publ_flag' value 'Y' changed to 'y' according
to /home/saulius/struct/CIF-dictionaries/cif_core.dic dictionary
named 'cif_core.dic' version 2.4.1 from 2010-06-29 (94 times).

Automatic conversion script
Id: cif_fix_values 1715 2011-07-08 13:25:40Z adriana 
;
_cod_database_code 4076996

loop_
_symmetry_equiv_pos_as_xyz
'x, y, z'
'-x, -y, z'
'x+1/4, -y+1/4, z+1/4'
'-x+1/4, y+1/4, z+1/4'
'x, y+1/2, z+1/2'
'-x, -y+1/2, z+1/2'
'x+1/4, -y+3/4, z+3/4'
'-x+1/4, y+3/4, z+3/4'
'x+1/2, y, z+1/2'
'-x+1/2, -y, z+1/2'
'x+3/4, -y+1/4, z+3/4'
'-x+3/4, y+1/4, z+3/4'
'x+1/2, y+1/2, z'
'-x+1/2, -y+1/2, z'
'x+3/4, -y+3/4, z+1/4'
'-x+3/4, y+3/4, z+1/4'

loop_
_atom_site_label
_atom_site_type_symbol
_atom_site_fract_x
_atom_site_fract_y
_atom_site_fract_z
_atom_site_U_iso_or_equiv
_atom_site_adp_type
_atom_site_occupancy
_atom_site_symmetry_multiplicity
_atom_site_calc_flag
_atom_site_refinement_flags
_atom_site_disorder_assembly
_atom_site_disorder_group
Pd Pd 0.137932(4) 0.158189(3) 0.007370(10) 0.01817(3) Uani 1 1 d . A .
N1 N 0.27944(6) 0.10671(5) 0.14518(14) 0.0376(4) Uani 1 1 d U . .
N2 N 0.18711(5) 0.13570(4) -0.07929(11) 0.0209(3) Uani 1 1 d U . .
N3 N 0.17026(5) 0.06515(4) 0.06122(11) 0.0203(3) Uani 1 1 d U . .
N4 N 0.16436(5) 0.12596(4) 0.19906(11) 0.0210(3) Uani 1 1 d U . .
N5 N 0.05850(5) 0.17393(4) 0.14356(12) 0.0212(3) Uani 1 1 d U . .
C10 C 0.19978(6) 0.10730(5) -0.04505(13) 0.0195(3) Uani 1 1 d U . .
C11 C 0.23388(6) 0.08545(4) -0.08767(14) 0.0198(4) Uani 1 1 d U . .
C12 C 0.26982(6) 0.07752(5) -0.02713(14) 0.0216(4) Uani 1 1 d U . .
C13 C 0.30150(6) 0.05541(5) -0.06207(15) 0.0259(4) Uani 1 1 d U . .
H13 H 0.3260 0.0503 -0.0216 0.031 Uiso 1 1 calc R . .
C14 C 0.29677(7) 0.04117(5) -0.15603(16) 0.0281(4) Uani 1 1 d U . .
H14 H 0.3178 0.0258 -0.1795 0.034 Uiso 1 1 calc R . .
C15 C 0.26190(7) 0.04908(5) -0.21603(15) 0.0294(4) Uani 1 1 d U . .
H15 H 0.2593 0.0393 -0.2808 0.035 Uiso 1 1 calc R . .
C16 C 0.23026(7) 0.07133(5) -0.18303(14) 0.0256(4) Uani 1 1 d U . .
H16 H 0.2065 0.0768 -0.2252 0.031 Uiso 1 1 calc R . .
C17 C 0.27494(6) 0.09322(5) 0.07011(15) 0.0269(4) Uani 1 1 d U . .
C21 C 0.20403(6) 0.15010(5) -0.17118(15) 0.0238(4) Uani 1 1 d U . .
C22 C 0.24286(7) 0.16788(5) -0.16918(18) 0.0322(5) Uani 1 1 d U . .
C23 C 0.19192(9) 0.16482(6) -0.34302(17) 0.0397(6) Uani 1 1 d U . .
H23 H 0.1747 0.1642 -0.4023 0.048 Uiso 1 1 calc R . .
C24 C 0.23054(10) 0.18195(6) -0.34388(19) 0.0502(7) Uani 1 1 d U . .
H24 H 0.2399 0.1928 -0.4035 0.060 Uiso 1 1 calc R . .
C25 C 0.25579(8) 0.18331(6) -0.2580(2) 0.0438(6) Uani 1 1 d U . .
H25 H 0.2825 0.1950 -0.2597 0.053 Uiso 1 1 calc R . .
C26 C 0.17745(7) 0.14829(5) -0.25660(15) 0.0279(4) Uani 1 1 d U . .
C27 C 0.26986(7) 0.17109(6) -0.07506(19) 0.0416(6) Uani 1 1 d U . .
H27A H 0.2929 0.1875 -0.0861 0.050 Uiso 1 1 calc R . .
H27B H 0.2828 0.1495 -0.0587 0.050 Uiso 1 1 calc R . .
H27C H 0.2514 0.1784 -0.0192 0.050 Uiso 1 1 calc R . .
C28 C 0.13558(6) 0.12949(5) -0.25614(17) 0.0319(5) Uani 1 1 d U . .
H28A H 0.1416 0.1056 -0.2527 0.038 Uiso 1 1 calc R . .
H28B H 0.1194 0.1344 -0.3178 0.038 Uiso 1 1 calc R . .
H28C H 0.1183 0.1361 -0.1976 0.038 Uiso 1 1 calc R . .
C30 C 0.17597(6) 0.09599(4) 0.04675(13) 0.0189(3) Uani 1 1 d U . .
C31 C 0.14136(6) 0.05372(4) 0.13872(14) 0.0212(4) Uani 1 1 d U . .
C32 C 0.15889(7) 0.04260(4) 0.22964(14) 0.0237(4) Uani 1 1 d U . .
C33 C 0.13030(8) 0.03057(5) 0.30265(16) 0.0306(5) Uani 1 1 d U . .
H33 H 0.1413 0.0236 0.3660 0.037 Uiso 1 1 calc R . .
C34 C 0.08628(8) 0.02863(5) 0.28418(17) 0.0347(5) Uani 1 1 d U . .
H34 H 0.0673 0.0200 0.3341 0.042 Uiso 1 1 calc R . .
C35 C 0.06987(7) 0.03930(5) 0.19267(19) 0.0339(5) Uani 1 1 d U . .
H35 H 0.0396 0.0379 0.1806 0.041 Uiso 1 1 calc R . .
C36 C 0.09691(7) 0.05206(5) 0.11769(16) 0.0262(4) Uani 1 1 d U . .
C37 C 0.20695(6) 0.04492(5) 0.24825(17) 0.0298(4) Uani 1 1 d U . .
H37A H 0.2154 0.0683 0.2531 0.036 Uiso 1 1 calc R . .
H37B H 0.2226 0.0344 0.1925 0.036 Uiso 1 1 calc R . .
H37C H 0.2141 0.0335 0.3113 0.036 Uiso 1 1 calc R . .
C38 C 0.07970(7) 0.06330(6) 0.0171(2) 0.0364(5) Uani 1 1 d U . .
H38A H 0.0487 0.0582 0.0127 0.044 Uiso 1 1 calc R . .
H38B H 0.0952 0.0517 -0.0369 0.044 Uiso 1 1 calc R . .
H38C H 0.0841 0.0873 0.0099 0.044 Uiso 1 1 calc R . .
C40 C 0.15817(5) 0.12510(4) 0.10574(13) 0.0183(3) Uani 1 1 d U . .
C41 C 0.15375(6) 0.15301(4) 0.26314(15) 0.0215(3) Uani 1 1 d U . .
C42 C 0.12272(7) 0.14744(5) 0.33929(15) 0.0259(4) Uani 1 1 d U . .
C43 C 0.11460(7) 0.17318(6) 0.40655(17) 0.0337(5) Uani 1 1 d U . .
H43 H 0.0935 0.1702 0.4578 0.040 Uiso 1 1 calc R . .
C44 C 0.13679(8) 0.20312(6) 0.40023(19) 0.0399(6) Uani 1 1 d U . .
H44 H 0.1309 0.2203 0.4471 0.048 Uiso 1 1 calc R . .
C45 C 0.16722(8) 0.20786(5) 0.32639(18) 0.0346(5) Uani 1 1 d U . .
H45 H 0.1824 0.2284 0.3233 0.042 Uiso 1 1 calc R . .
C46 C 0.17650(6) 0.18311(4) 0.25532(18) 0.0260(4) Uani 1 1 d U . .
C47 C 0.09950(7) 0.11495(5) 0.34705(16) 0.0319(5) Uani 1 1 d U . .
H47A H 0.0790 0.1157 0.4034 0.038 Uiso 1 1 calc R . .
H47B H 0.1206 0.0971 0.3585 0.038 Uiso 1 1 calc R . .
H47C H 0.0837 0.1107 0.2844 0.038 Uiso 1 1 calc R . .
C48 C 0.21097(7) 0.18864(5) 0.17701(16) 0.0318(5) Uani 1 1 d U . .
H48A H 0.1974 0.1910 0.1108 0.038 Uiso 1 1 calc R . .
H48B H 0.2308 0.1696 0.1761 0.038 Uiso 1 1 calc R . .
H48C H 0.2272 0.2089 0.1931 0.038 Uiso 1 1 calc R . .
C50 C 0.08909(6) 0.16984(4) 0.09512(14) 0.0207(4) Uani 1 1 d U . .
C51 C 0.01952(6) 0.17854(5) 0.19674(14) 0.0209(4) Uani 1 1 d U . .
C52 C 0.01166(6) 0.21001(5) 0.23814(13) 0.0242(4) Uani 1 1 d U . .
C53 C -0.02869(7) 0.21448(5) 0.28382(15) 0.0301(5) Uani 1 1 d U . .
H53 H -0.0355 0.2354 0.3130 0.036 Uiso 1 1 calc R . .
C54 C -0.05875(7) 0.18923(6) 0.28749(16) 0.0343(5) Uani 1 1 d U . .
H54 H -0.0862 0.1931 0.3178 0.041 Uiso 1 1 calc R . .
C55 C -0.04935(7) 0.15809(5) 0.24720(16) 0.0297(4) Uani 1 1 d U . .
H55 H -0.0701 0.1407 0.2519 0.036 Uiso 1 1 calc R . .
C56 C -0.00975(6) 0.15228(5) 0.20016(14) 0.0231(4) Uani 1 1 d U . .
C57 C 0.00028(7) 0.11915(5) 0.15208(16) 0.0290(4) Uani 1 1 d U . .
H57A H -0.0237 0.1037 0.1645 0.035 Uiso 1 1 calc R . .
H57B H 0.0270 0.1101 0.1811 0.035 Uiso 1 1 calc R . .
H57C H 0.0041 0.1221 0.0794 0.035 Uiso 1 1 calc R . .
C58 C 0.04438(7) 0.23739(5) 0.23155(17) 0.0347(5) Uani 1 1 d U . .
H58A H 0.0468 0.2449 0.1616 0.042 Uiso 1 1 calc R . .
H58B H 0.0726 0.2292 0.2547 0.042 Uiso 1 1 calc R . .
H58C H 0.0351 0.2560 0.2740 0.042 Uiso 1 1 calc R . .
O1 O 0.12489(6) 0.19683(4) -0.10455(11) 0.0353(4) Uani 1 1 d DU . .
S S 0.14420(2) 0.229207(18) -0.11324(6) 0.0253(2) Uani 0.6772(16) 1 d PDU A 1
O2 O 0.18915(7) 0.22837(6) -0.08547(19) 0.0410(6) Uani 0.6772(16) 1 d PDU A 1
O3 O 0.13218(15) 0.24705(9) -0.2021(3) 0.0346(8) Uani 0.6772(16) 1 d PDU A 1
C99 C 0.11944(10) 0.25295(7) -0.0117(2) 0.0296(7) Uani 0.6772(16) 1 d PDU A 1
F1 F 0.1339(3) 0.28489(11) -0.0160(6) 0.0529(17) Uani 0.6772(16) 1 d PDU A 1
F2 F 0.13634(19) 0.23970(12) 0.0795(4) 0.0617(16) Uani 0.6772(16) 1 d PDU A 1
F3 F 0.07609(6) 0.25216(6) -0.01699(14) 0.0416(5) Uani 0.6772(16) 1 d PDU A 1
S' S 0.11456(5) 0.23011(4) -0.09869(11) 0.0248(4) Uiso 0.3228(16) 1 d PDU A 2
O2' O 0.1203(3) 0.2478(3) -0.1908(7) 0.039(3) Uiso 0.3228(16) 1 d PDU A 2
O3' O 0.07231(15) 0.23172(13) -0.0540(4) 0.0337(11) Uiso 0.3228(16) 1 d PDU A 2
C99' C 0.1491(2) 0.25168(18) -0.0090(5) 0.0366(16) Uiso 0.3228(16) 1 d PDU A 2
F1' F 0.19077(17) 0.25020(14) -0.0330(4) 0.0648(15) Uiso 0.3228(16) 1 d PDU A 2
F2' F 0.1310(3) 0.2440(3) 0.0820(7) 0.0296(17) Uiso 0.3228(16) 1 d PDU A 2
F3' F 0.1328(5) 0.2843(3) -0.0040(15) 0.056(4) Uiso 0.3228(16) 1 d PU A 2

loop_
_atom_site_aniso_label
_atom_site_aniso_U_11
_atom_site_aniso_U_22
_atom_site_aniso_U_33
_atom_site_aniso_U_23
_atom_site_aniso_U_13
_atom_site_aniso_U_12
Pd 0.01816(5) 0.01609(5) 0.02026(6) -0.00029(5) 0.00038(6) 0.00275(5)
N1 0.0322(10) 0.0477(12) 0.0329(10) -0.0093(9) -0.0061(8) 0.0038(9)
N2 0.0203(8) 0.0217(8) 0.0208(8) 0.0000(6) 0.0000(6) 0.0010(6)
N3 0.0240(8) 0.0181(7) 0.0187(7) -0.0036(6) -0.0020(6) 0.0034(6)
N4 0.0229(8) 0.0181(7) 0.0220(8) -0.0045(6) -0.0002(6) 0.0036(6)
N5 0.0214(8) 0.0201(8) 0.0221(8) -0.0005(6) -0.0037(6) 0.0035(6)
C10 0.0178(8) 0.0213(9) 0.0193(8) -0.0044(7) -0.0024(7) 0.0005(7)
C11 0.0198(8) 0.0182(8) 0.0215(9) -0.0006(7) 0.0032(7) 0.0028(7)
C12 0.0206(9) 0.0213(9) 0.0229(9) -0.0001(7) 0.0005(7) 0.0022(7)
C13 0.0202(9) 0.0263(10) 0.0310(10) 0.0025(8) 0.0028(8) 0.0050(8)
C14 0.0285(10) 0.0226(9) 0.0331(11) 0.0005(8) 0.0101(8) 0.0067(8)
C15 0.0365(11) 0.0283(10) 0.0235(10) -0.0061(7) 0.0064(8) 0.0055(9)
C16 0.0284(10) 0.0271(10) 0.0214(9) -0.0015(8) -0.0012(8) 0.0041(8)
C17 0.0200(9) 0.0324(11) 0.0285(10) -0.0011(9) -0.0019(8) 0.0057(8)
C21 0.0253(9) 0.0220(9) 0.0240(9) 0.0011(7) 0.0074(8) 0.0057(7)
C22 0.0290(11) 0.0301(11) 0.0375(12) 0.0040(9) 0.0085(9) -0.0014(9)
C23 0.0603(16) 0.0361(12) 0.0227(11) 0.0042(9) 0.0041(10) 0.0096(11)
C24 0.0721(19) 0.0450(15) 0.0334(13) 0.0106(11) 0.0215(13) -0.0030(14)
C25 0.0414(12) 0.0394(12) 0.0506(16) 0.0108(11) 0.0173(12) -0.0049(10)
C26 0.0364(11) 0.0235(9) 0.0237(10) -0.0011(8) 0.0034(9) 0.0080(8)
C27 0.0278(11) 0.0462(14) 0.0506(15) 0.0043(11) 0.0000(10) -0.0091(10)
C28 0.0355(11) 0.0322(11) 0.0281(11) -0.0012(9) -0.0056(9) 0.0064(8)
C30 0.0176(8) 0.0217(9) 0.0174(8) -0.0032(7) -0.0031(7) 0.0042(7)
C31 0.0266(9) 0.0152(8) 0.0218(9) -0.0048(7) 0.0040(7) 0.0031(7)
C32 0.0331(10) 0.0146(8) 0.0235(10) -0.0040(7) 0.0001(8) 0.0020(8)
C33 0.0481(13) 0.0163(9) 0.0275(11) -0.0022(8) 0.0075(9) 0.0015(9)
C34 0.0445(13) 0.0193(9) 0.0403(12) -0.0044(8) 0.0204(10) 0.0008(9)
C35 0.0275(11) 0.0231(10) 0.0510(14) -0.0090(9) 0.0111(10) -0.0008(8)
C36 0.0264(9) 0.0183(9) 0.0340(11) -0.0059(8) 0.0020(8) 0.0030(8)
C37 0.0360(10) 0.0274(9) 0.0260(10) -0.0006(9) -0.0082(9) -0.0002(8)
C38 0.0250(10) 0.0400(11) 0.0441(13) -0.0014(11) -0.0077(10) 0.0034(8)
C40 0.0157(8) 0.0171(8) 0.0222(9) -0.0028(7) -0.0004(7) 0.0022(7)
C41 0.0245(9) 0.0216(8) 0.0183(8) -0.0068(8) -0.0055(8) 0.0074(7)
C42 0.0298(10) 0.0248(9) 0.0231(10) -0.0060(8) -0.0041(8) 0.0078(8)
C43 0.0397(13) 0.0324(11) 0.0290(11) -0.0104(9) 0.0032(9) 0.0097(9)
C44 0.0460(14) 0.0313(11) 0.0423(13) -0.0207(10) -0.0021(11) 0.0063(10)
C45 0.0396(12) 0.0231(10) 0.0412(12) -0.0112(9) -0.0075(10) 0.0019(9)
C46 0.0254(9) 0.0228(8) 0.0297(9) -0.0038(9) -0.0083(9) 0.0053(7)
C47 0.0365(11) 0.0313(11) 0.0277(10) -0.0060(9) 0.0048(9) 0.0019(9)
C48 0.0284(10) 0.0276(10) 0.0395(12) -0.0042(9) -0.0042(9) -0.0012(9)
C50 0.0222(9) 0.0171(8) 0.0229(9) 0.0010(7) -0.0047(7) 0.0028(7)
C51 0.0197(8) 0.0261(9) 0.0170(8) 0.0003(7) -0.0016(7) 0.0068(7)
C52 0.0295(10) 0.0246(9) 0.0184(10) -0.0014(7) -0.0047(7) 0.0055(7)
C53 0.0331(11) 0.0335(11) 0.0238(10) -0.0054(8) -0.0001(8) 0.0116(9)
C54 0.0284(11) 0.0452(13) 0.0293(11) 0.0019(9) 0.0097(8) 0.0100(10)
C55 0.0243(9) 0.0363(11) 0.0285(10) 0.0054(10) 0.0014(8) 0.0002(8)
C56 0.0228(9) 0.0272(10) 0.0191(9) 0.0010(7) -0.0029(7) 0.0059(8)
C57 0.0322(10) 0.0254(10) 0.0295(11) -0.0010(8) -0.0029(8) 0.0000(8)
C58 0.0361(11) 0.0242(10) 0.0439(14) -0.0070(9) -0.0049(9) 0.0027(9)
O1 0.0576(10) 0.0218(7) 0.0266(8) 0.0014(6) -0.0008(7) 0.0029(7)
S 0.0270(5) 0.0219(4) 0.0271(4) 0.0033(3) -0.0002(3) 0.0021(3)
O2 0.0230(11) 0.0439(14) 0.0560(16) -0.0003(12) -0.0017(10) 0.0057(10)
O3 0.046(2) 0.0283(15) 0.0291(15) 0.0123(10) 0.0032(15) 0.0043(15)
C99 0.0352(17) 0.0217(14) 0.0318(18) 0.0037(12) -0.0027(13) 0.0032(12)
F1 0.100(4) 0.0097(11) 0.049(3) -0.0033(10) 0.0063(18) -0.0047(10)
F2 0.126(4) 0.0278(19) 0.0317(14) -0.0016(12) -0.0033(16) 0.0076(18)
F3 0.0326(10) 0.0551(13) 0.0371(12) -0.0012(10) 0.0000(8) 0.0163(9)

loop_
_atom_type_symbol
_atom_type_description
_atom_type_scat_dispersion_real
_atom_type_scat_dispersion_imag
_atom_type_scat_source
C C 0.0033 0.0016 'International Tables Vol C Tables 4.2.6.8 and 6.1.1.4'
H H 0.0000 0.0000 'International Tables Vol C Tables 4.2.6.8 and 6.1.1.4'
N N 0.0061 0.0033 'International Tables Vol C Tables 4.2.6.8 and 6.1.1.4'
O O 0.0106 0.0060 'International Tables Vol C Tables 4.2.6.8 and 6.1.1.4'
F F 0.0171 0.0103 'International Tables Vol C Tables 4.2.6.8 and 6.1.1.4'
S S 0.1246 0.1234 'International Tables Vol C Tables 4.2.6.8 and 6.1.1.4'
Pd Pd -0.9988 1.0072 'International Tables Vol C Tables 4.2.6.8 and 6.1.1.4'

loop_
_geom_angle_atom_site_label_1
_geom_angle_atom_site_label_2
_geom_angle_atom_site_label_3
_geom_angle
_geom_angle_publ_flag
C50 Pd C40 90.62(7) y
C50 Pd N2 168.39(7) y
C40 Pd N2 81.01(7) y
C50 Pd O1 95.32(7) y
C40 Pd O1 172.06(7) y
N2 Pd O1 93.81(6) y
C10 N2 C21 122.84(16) y
C10 N2 Pd 113.93(12) y
C21 N2 Pd 123.18(12) y
C30 N3 C31 120.53(15) y
C40 N4 C41 125.34(16) y
C50 N5 C51 176.12(19) y
N2 C10 C11 127.25(17) y
N2 C10 C30 114.12(16) y
C11 C10 C30 118.62(15) y
C16 C11 C12 119.38(17) y
C16 C11 C10 122.17(17) y
C12 C11 C10 118.37(16) y
C13 C12 C11 120.30(17) y
C13 C12 C17 119.84(17) y
C11 C12 C17 119.82(16) y
C14 C13 C12 119.30(18) y
C15 C14 C13 120.68(18) y
C14 C15 C16 120.86(18) y
C11 C16 C15 119.46(18) y
N1 C17 C12 177.4(2) y
C22 C21 C26 122.94(19) y
C22 C21 N2 119.90(18) y
C26 C21 N2 116.79(17) y
C25 C22 C21 117.3(2) y
C25 C22 C27 120.4(2) y
C21 C22 C27 122.25(19) y
C24 C23 C26 121.4(2) y
C23 C24 C25 120.0(2) y
C24 C25 C22 121.4(2) y
C23 C26 C21 116.9(2) y
C23 C26 C28 121.2(2) y
C21 C26 C28 121.83(18) y
N3 C30 C10 119.35(16) y
N3 C30 C40 128.99(17) y
C10 C30 C40 111.39(15) y
C32 C31 C36 122.41(18) y
C32 C31 N3 118.81(16) y
C36 C31 N3 118.64(17) y
C31 C32 C33 117.84(19) y
C31 C32 C37 120.21(17) y
C33 C32 C37 121.91(18) y
C34 C33 C32 121.1(2) y
C33 C34 C35 119.8(2) y
C34 C35 C36 121.5(2) y
C35 C36 C31 117.36(19) y
C35 C36 C38 122.18(19) y
C31 C36 C38 120.46(18) y
N4 C40 C30 118.56(16) y
N4 C40 Pd 133.29(14) y
C30 C40 Pd 107.18(12) y
C46 C41 C42 121.96(17) y
C46 C41 N4 120.15(18) y
C42 C41 N4 117.65(16) y
C43 C42 C41 117.7(2) y
C43 C42 C47 121.4(2) y
C41 C42 C47 120.91(17) y
C44 C43 C42 121.3(2) y
C45 C44 C43 120.1(2) y
C44 C45 C46 121.5(2) y
C45 C46 C41 117.5(2) y
C45 C46 C48 120.33(18) y
C41 C46 C48 122.14(18) y
N5 C50 Pd 173.43(16) y
C56 C51 C52 124.18(17) y
C56 C51 N5 118.08(16) y
C52 C51 N5 117.64(17) y
C53 C52 C51 116.16(18) y
C53 C52 C58 122.10(17) y
C51 C52 C58 121.73(17) y
C54 C53 C52 121.37(18) y
C53 C54 C55 120.71(19) y
C56 C55 C54 120.40(19) y
C51 C56 C55 117.15(17) y
C51 C56 C57 121.63(17) y
C55 C56 C57 121.19(18) y
S' O1 S 38.69(8) ?
S' O1 Pd 133.97(12) ?
S O1 Pd 128.51(10) y
O3 S O2 118.3(2) y
O3 S O1 114.46(19) y
O2 S O1 110.98(13) y
O3 S C99 103.82(19) y
O2 S C99 103.12(15) y
O1 S C99 104.06(12) y
F3 C99 F1 110.3(4) y
F3 C99 F2 113.6(3) y
F1 C99 F2 105.7(4) y
F3 C99 S 111.5(2) y
F1 C99 S 109.1(4) y
F2 C99 S 106.3(3) y
O1 S' O2' 114.1(4) ?
O1 S' O3' 106.1(2) ?
O2' S' O3' 116.4(4) ?
O1 S' C99' 111.4(3) ?
O2' S' C99' 104.5(5) ?
O3' S' C99' 103.9(3) ?
F1' C99' F2' 126.8(7) ?
F1' C99' F3' 113.6(9) ?
F2' C99' F3' 91.3(10) ?
F1' C99' S' 112.9(5) ?
F2' C99' S' 103.4(6) ?
F3' C99' S' 105.5(8) ?

loop_
_geom_bond_atom_site_label_1
_geom_bond_atom_site_label_2
_geom_bond_distance
_geom_bond_publ_flag
Pd C50 1.9619(19) y
Pd C40 1.9681(18) y
Pd N2 2.1086(15) y
Pd O1 2.1894(15) y
N1 C17 1.144(3) y
N2 C10 1.291(2) y
N2 C21 1.449(2) y
N3 C30 1.268(2) y
N3 C31 1.438(2) y
N4 C40 1.255(2) y
N4 C41 1.421(2) y
N5 C50 1.154(2) y
N5 C51 1.407(2) y
C10 C11 1.483(2) y
C10 C30 1.495(3) y
C11 C16 1.393(3) y
C11 C12 1.406(3) y
C12 C13 1.401(3) y
C12 C17 1.447(3) y
C13 C14 1.382(3) y
C14 C15 1.376(3) y
C15 C16 1.395(3) y
C21 C22 1.395(3) y
C21 C26 1.402(3) y
C22 C25 1.392(3) y
C22 C27 1.508(3) y
C23 C24 1.376(4) y
C23 C26 1.400(3) y
C24 C25 1.383(4) y
C26 C28 1.497(3) y
C30 C40 1.513(2) y
C31 C32 1.397(3) y
C31 C36 1.401(3) y
C32 C33 1.398(3) y
C32 C37 1.506(3) y
C33 C34 1.382(3) y
C34 C35 1.385(3) y
C35 C36 1.397(3) y
C36 C38 1.508(3) y
C41 C46 1.404(3) y
C41 C42 1.411(3) y
C42 C43 1.391(3) y
C42 C47 1.495(3) y
C43 C44 1.389(3) y
C44 C45 1.371(3) y
C45 C46 1.402(3) y
C46 C48 1.504(3) y
C51 C56 1.391(3) y
C51 C52 1.403(3) y
C52 C53 1.396(3) y
C52 C58 1.497(3) y
C53 C54 1.377(3) y
C54 C55 1.394(3) y
C55 C56 1.392(3) y
C56 C57 1.511(3) y
O1 S' 1.380(2) ?
O1 S 1.4381(17) y
S O3 1.431(3) y
S O2 1.435(2) y
S C99 1.821(3) y
C99 F3 1.339(4) y
C99 F1 1.362(5) y
C99 F2 1.424(6) y
S' O2' 1.428(8) ?
S' O3' 1.434(5) ?
S' C99' 1.819(7) ?
C99' F1' 1.325(8) ?
C99' F2' 1.369(10) ?
C99' F3' 1.407(15) ?
